data_1535731
loop_
_publ_author_name
'Murashov, E.V.'
'Velikodnyi, Yu.A.'
'Zhuravlev, V.D.'

_publ_section_title
;
 Crystal structures of double pyrovanadates CaMgV2O7 and CaCoV2O7
;
_journal_name_full 'Zhurnal Neorganicheskoi Khimii'
_journal_page_first 1453
_journal_page_last 1454
_journal_volume 38
_journal_year 1993
_chemical_formula_sum 'Ca Co O7 V2'
_chemical_name_systematic 'Ca Co V2 O7'
_space_group_IT_number 14
_symmetry_space_group_name_Hall '-P 2ybc'
_symmetry_space_group_name_H-M 'P 1 21/c 1'
_cell_angle_alpha 90
_cell_angle_beta 99.52
_cell_angle_gamma 90
_cell_formula_units_Z 8
_cell_length_a 6.769
_cell_length_b 14.472
_cell_length_c 11.225
_cell_volume 1084.468
_citation_journal_id_ASTM ZNOKAQ
_cod_data_source_file Murashov_ZNOKAQ_1993_1373.cif
_cod_data_source_block Ca1Co1O7V2
_cod_original_formula_sum 'Ca1 Co1 O7 V2'
_cod_database_code 1535731

loop_
_symmetry_equiv_pos_as_xyz
x,y,z
-x,y+1/2,-z+1/2
-x,-y,-z
x,-y-1/2,z-1/2

loop_
_atom_site_label
_atom_site_type_symbol
_atom_site_fract_x
_atom_site_fract_y
_atom_site_fract_z
_atom_site_occupancy
_atom_site_U_iso_or_equiv
O4 O-2 0.6904 0.2712 0.7015 1 0.0
Ca2 Ca+2 0.9329 0.0019 0.7564 1 0.0
O12 O-2 0.0067 0.3635 0.3784 1 0.0
Ca1 Ca+2 0.6655 0.1272 0.021 1 0.0
V2 V+5 0.4215 0.0139 0.6872 1 0.0
O10 O-2 0.0344 -0.1359 0.3714 1 0.0
O3 O-2 0.3544 0.2933 0.5304 1 0.0
V3 V+5 0.1321 -0.1348 0.5208 1 0.0
O5 O-2 0.4075 0.1221 0.5895 1 0.0
Co2 Co+2 0.3597 0.1745 0.4248 1 0.0
O8 O-2 0.2899 -0.022 0.7899 1 0.0
O9 O-2 -0.0469 -0.1541 0.6138 1 0.0
O14 O-2 0.2557 0.4772 0.5336 1 0.0
O11 O-2 0.3175 -0.2124 0.5491 1 0.0
O1 O-2 0.5723 0.1077 0.7954 1 0.0
O2 O-2 0.3093 0.2521 0.7727 1 0.0
Co1 Co+2 -0.0035 0.2533 0.2476 1 0.0
V4 V+5 0.1582 0.3723 0.5144 1 0.0
V1 V+5 0.4906 0.2055 0.7046 1 0.0
O6 O-2 0.6113 -0.057 0.6776 1 0.0
O13 O-2 0.0065 0.3594 0.6231 1 0.0
O7 O-2 0.2331 -0.0264 0.5544 1 0.0
